data_4307618
loop_
_publ_author_name
'Antonio Otero'
'Juan Fern\'andez-Baeza'
'Antonio Anti\~nolo'
'Juan Tejeda'
'Agust\'in Lara-S\'anchez'
'Luis F. S\'anchez-Barba'
'Isabel L\'opez-Solera'
'Ana M. Rodr\'iguez'

_publ_contact_author
;                                                                               
     'Fernandez-Baeza, J.'                                     
      Departamento de Quimica Inorganica, Organica y Bioquimica
      Campus Universitario
      Universidad de Castilla-La Mancha
      13071-Ciudad Real
      Spain
;
_publ_contact_author_email juan.fbaeza@uclm.es
_publ_contact_author_phone '+34 926295300'
_publ_section_title
;
Lithium, Titanium, and Zirconium Complexes with Novel Amidinate Scorpionate
Ligands
;
_journal_name_full 'Inorganic Chemistry'
_journal_page_first 1760
_journal_page_last 1770
_journal_paper_doi 10.1021/ic062093c
_journal_volume 46
_journal_year 2007
_chemical_formula_sum 'C22 H37 Li N6 O'
_chemical_formula_weight 408.52
_chemical_name_systematic
; 
 ? 
;
_space_group_IT_number 2
_symmetry_cell_setting triclinic
_symmetry_space_group_name_Hall '-P 1'
_symmetry_space_group_name_H-M 'P -1'
_atom_sites_solution_hydrogens geom
_atom_sites_solution_primary direct
_atom_sites_solution_secondary difmap
_audit_creation_method SHELXL-97
_cell_angle_alpha 65.725(9)
_cell_angle_beta 85.059(8)
_cell_angle_gamma 63.990(8)
_cell_formula_units_Z 2
_cell_length_a 10.386(5)
_cell_length_b 10.996(5)
_cell_length_c 13.197(6)
_cell_measurement_temperature 250(2)
_cell_volume 1226.6(10)
_computing_cell_refinement 'Bruker SAINT'
_computing_data_collection 'Bruker APEX'
_computing_data_reduction 'Bruker SHELXTL'
_computing_molecular_graphics 'Bruker SHELXTL'
_computing_publication_material 'Bruker SHELXTL'
_computing_structure_refinement 'SHELXL-97 (Sheldrick, 1997)'
_computing_structure_solution 'SHELXS-97 (Sheldrick, 1990)'
_diffrn_ambient_temperature 250(2)
_diffrn_measured_fraction_theta_full 0.949
_diffrn_measured_fraction_theta_max 0.949
_diffrn_measurement_device_type 'CCD area detector'
_diffrn_measurement_method 'omega scan'
_diffrn_radiation_monochromator graphite
_diffrn_radiation_source 'fine-focus sealed tube'
_diffrn_radiation_type MoK\a
_diffrn_radiation_wavelength 0.71073
_diffrn_reflns_av_R_equivalents 0.0558
_diffrn_reflns_av_sigmaI/netI 0.0814
_diffrn_reflns_limit_h_max 8
_diffrn_reflns_limit_h_min -8
_diffrn_reflns_limit_k_max 9
_diffrn_reflns_limit_k_min -9
_diffrn_reflns_limit_l_max 10
_diffrn_reflns_limit_l_min -11
_diffrn_reflns_number 3529
_diffrn_reflns_theta_full 17.85
_diffrn_reflns_theta_max 17.85
_diffrn_reflns_theta_min 2.20
_exptl_absorpt_coefficient_mu 0.070
_exptl_crystal_colour Colorless
_exptl_crystal_density_diffrn 1.106
_exptl_crystal_density_method 'not measured'
_exptl_crystal_description Plate
_exptl_crystal_F_000 444
_exptl_crystal_size_max 0.349
_exptl_crystal_size_mid 0.290
_exptl_crystal_size_min 0.052
_refine_diff_density_max 0.258
_refine_diff_density_min -0.265
_refine_diff_density_rms 0.045
_refine_ls_extinction_coef 0.015(7)
_refine_ls_extinction_expression Fc^*^=kFc[1+0.001xFc^2^\l^3^/sin(2\q)]^-1/4^
_refine_ls_extinction_method SHELXL
_refine_ls_goodness_of_fit_ref 1.054
_refine_ls_hydrogen_treatment constr
_refine_ls_matrix_type full
_refine_ls_number_parameters 280
_refine_ls_number_reflns 1570
_refine_ls_number_restraints 0
_refine_ls_restrained_S_all 1.054
_refine_ls_R_factor_all 0.1206
_refine_ls_R_factor_gt 0.0754
_refine_ls_shift/su_max 0.833
_refine_ls_shift/su_mean 0.078
_refine_ls_structure_factor_coef Fsqd
_refine_ls_weighting_details 'calc w=1/[\s^2^(Fo^2^)+(0.1332P)^2^+0.0000P] where P=(Fo^2^+2Fc^2^)/3'
_refine_ls_weighting_scheme calc
_refine_ls_wR_factor_gt 0.1975
_refine_ls_wR_factor_ref 0.2365
_reflns_number_gt 917
_reflns_number_total 1570
_reflns_threshold_expression >2sigma(I)
_cod_data_source_file ic062093csi20061102_124645_2.cif
_cod_data_source_block 1
_cod_depositor_comments
;
The following automatic conversions were performed:
'_symmetry_cell_setting' value 'Triclinic' changed to 'triclinic'
according to '/home/saulius/struct/CIF-dictionaries/cif_core.dic'
dictionary named 'cif_core.dic' version 2.4.1 from 2010-06-29.

Automatic conversion script
Id: cif_fix_enum 1527 2010-12-29 10:47:43Z saulius 
;
_cod_database_code 4307618

loop_
_symmetry_equiv_pos_as_xyz
'x, y, z'
'-x, -y, -z'

loop_
_atom_site_label
_atom_site_type_symbol
_atom_site_fract_x
_atom_site_fract_y
_atom_site_fract_z
_atom_site_U_iso_or_equiv
_atom_site_adp_type
_atom_site_occupancy
_atom_site_symmetry_multiplicity
_atom_site_calc_flag
_atom_site_refinement_flags
_atom_site_disorder_assembly
_atom_site_disorder_group
Li1 Li 0.1959(15) 0.0410(16) 0.7785(11) 0.074(5) Uani 1 1 d . . .
O1 O 0.4000(6) -0.1027(8) 0.8324(6) 0.091(2) Uani 1 1 d . . .
N1 N 0.0309(8) 0.1997(7) 0.7978(7) 0.065(2) Uani 1 1 d . . .
N2 N -0.2217(10) 0.3271(9) 0.7574(5) 0.064(2) Uani 1 1 d . . .
N3 N -0.0347(9) 0.0507(10) 0.6710(7) 0.063(2) Uani 1 1 d . . .
N4 N 0.0733(8) -0.0609(12) 0.7563(7) 0.067(2) Uani 1 1 d . . .
N5 N 0.0360(10) 0.2434(11) 0.5672(9) 0.059(2) Uani 1 1 d . . .
N6 N 0.1782(11) 0.1618(7) 0.6071(6) 0.061(2) Uani 1 1 d . . .
C1 C -0.0912(13) 0.2480(10) 0.7378(8) 0.057(3) Uani 1 1 d . . .
C2 C -0.0701(9) 0.2050(11) 0.6380(7) 0.055(2) Uani 1 1 d . . .
H2 H -0.1629 0.2636 0.5910 0.066 Uiso 1 1 calc R B .
C3 C -0.1034(11) 0.0002(17) 0.6290(9) 0.071(3) Uani 1 1 d . . .
C4 C -0.0398(15) -0.1510(18) 0.6904(12) 0.085(3) Uani 1 1 d . B .
H4 H -0.0660 -0.2181 0.6833 0.103 Uiso 1 1 calc R . .
C5 C 0.0711(13) -0.1865(13) 0.7652(9) 0.074(3) Uani 1 1 d . B .
C6 C -0.2184(10) 0.0884(11) 0.5339(8) 0.094(3) Uani 1 1 d . . .
H6A H -0.2972 0.1652 0.5486 0.142 Uiso 1 1 calc R . .
H6B H -0.2516 0.0246 0.5243 0.142 Uiso 1 1 calc R . .
H6C H -0.1810 0.1329 0.4670 0.142 Uiso 1 1 calc R . .
C7 C 0.1729(11) -0.3300(11) 0.8523(9) 0.105(4) Uani 1 1 d . . .
H7A H 0.2538 -0.3787 0.8189 0.158 Uiso 1 1 calc R B .
H7B H 0.1251 -0.3922 0.8862 0.158 Uiso 1 1 calc R . .
H7C H 0.2059 -0.3124 0.9083 0.158 Uiso 1 1 calc R . .
C8 C 0.0117(11) 0.3588(12) 0.4685(10) 0.058(3) Uani 1 1 d . . .
C9 C 0.1443(14) 0.3512(12) 0.4394(8) 0.064(3) Uani 1 1 d . B .
H9 H 0.1631 0.4150 0.3743 0.076 Uiso 1 1 calc R . .
C10 C 0.2439(10) 0.2295(13) 0.5264(11) 0.062(3) Uani 1 1 d . B .
C11 C -0.1348(10) 0.4647(9) 0.4066(7) 0.075(3) Uani 1 1 d . . .
H11A H -0.1617 0.4224 0.3663 0.113 Uiso 1 1 calc R . .
H11B H -0.1341 0.5564 0.3549 0.113 Uiso 1 1 calc R . .
H11C H -0.2029 0.4837 0.4587 0.113 Uiso 1 1 calc R . .
C12 C 0.4040(9) 0.1714(10) 0.5419(7) 0.091(3) Uani 1 1 d . . .
H12A H 0.4271 0.2298 0.5681 0.137 Uiso 1 1 calc R B .
H12B H 0.4415 0.1776 0.4718 0.137 Uiso 1 1 calc R . .
H12C H 0.4461 0.0695 0.5959 0.137 Uiso 1 1 calc R . .
C13 C -0.3546(10) 0.3559(12) 0.7020(8) 0.075(3) Uani 1 1 d . . .
H13 H -0.3373 0.3611 0.6264 0.090 Uiso 1 1 calc R . .
C14 C -0.4677(11) 0.5017(13) 0.6921(11) 0.148(5) Uani 1 1 d . . .
H14A H -0.4882 0.4977 0.7655 0.222 Uiso 1 1 calc R B .
H14B H -0.5536 0.5258 0.6507 0.222 Uiso 1 1 calc R . .
H14C H -0.4351 0.5766 0.6538 0.222 Uiso 1 1 calc R . .
C15 C -0.3977(11) 0.2363(13) 0.7620(10) 0.148(6) Uani 1 1 d . . .
H15A H -0.3271 0.1457 0.7586 0.222 Uiso 1 1 calc R B .
H15B H -0.4898 0.2630 0.7280 0.222 Uiso 1 1 calc R . .
H15C H -0.4044 0.2219 0.8388 0.222 Uiso 1 1 calc R . .
C16 C 0.0153(9) 0.2263(10) 0.9003(8) 0.064(3) Uani 1 1 d . . .
H16 H -0.0765 0.2291 0.9271 0.077 Uiso 1 1 calc R . .
C17 C 0.0160(10) 0.3723(10) 0.8789(7) 0.094(3) Uani 1 1 d . . .
H17A H 0.1098 0.3663 0.8619 0.141 Uiso 1 1 calc R B .
H17B H -0.0069 0.3919 0.9444 0.141 Uiso 1 1 calc R . .
H17C H -0.0545 0.4514 0.8169 0.141 Uiso 1 1 calc R . .
C18 C 0.1380(10) 0.0984(10) 0.9909(8) 0.093(3) Uani 1 1 d . . .
H18A H 0.1319 0.0071 1.0098 0.139 Uiso 1 1 calc R B .
H18B H 0.1303 0.1180 1.0562 0.139 Uiso 1 1 calc R . .
H18C H 0.2289 0.0898 0.9636 0.139 Uiso 1 1 calc R . .
C19 C 0.4712(16) -0.2187(16) 0.7952(13) 0.163(5) Uani 1 1 d . B .
H19A H 0.4255 -0.2848 0.8198 0.195 Uiso 1 1 calc R . .
H19B H 0.4626 -0.1759 0.7141 0.195 Uiso 1 1 calc R . .
C20 C 0.6120(18) -0.297(2) 0.837(2) 0.308(14) Uani 1 1 d . . .
H20A H 0.6351 -0.4012 0.8787 0.370 Uiso 1 1 calc R A 1
H20B H 0.6713 -0.2883 0.7754 0.370 Uiso 1 1 calc R A 1
C21 C 0.6399(18) -0.246(3) 0.9019(17) 0.244(10) Uani 1 1 d . B 1
H21A H 0.7173 -0.2177 0.8762 0.293 Uiso 1 1 calc R B 1
H21B H 0.6703 -0.3225 0.9778 0.293 Uiso 1 1 calc R B 1
C22 C 0.5063(17) -0.1132(17) 0.8992(12) 0.161(5) Uani 1 1 d . B 1
H22A H 0.4793 -0.1276 0.9740 0.193 Uiso 1 1 calc R B 1
H22B H 0.5206 -0.0239 0.8665 0.193 Uiso 1 1 calc R B 1

loop_
_atom_site_aniso_label
_atom_site_aniso_U_11
_atom_site_aniso_U_22
_atom_site_aniso_U_33
_atom_site_aniso_U_23
_atom_site_aniso_U_13
_atom_site_aniso_U_12
Li1 0.073(10) 0.081(11) 0.075(10) -0.034(9) -0.007(8) -0.034(10)
O1 0.068(5) 0.092(6) 0.112(5) -0.059(4) -0.010(4) -0.016(4)
N1 0.052(6) 0.082(6) 0.079(6) -0.055(5) 0.008(5) -0.024(5)
N2 0.050(6) 0.075(5) 0.080(5) -0.049(5) 0.017(5) -0.025(5)
N3 0.072(6) 0.073(8) 0.085(6) -0.059(6) 0.020(5) -0.045(7)
N4 0.065(6) 0.065(6) 0.067(6) -0.035(5) 0.001(5) -0.017(5)
N5 0.045(7) 0.070(6) 0.068(6) -0.037(6) 0.003(6) -0.022(6)
N6 0.048(6) 0.062(5) 0.077(6) -0.037(5) 0.002(6) -0.020(6)
C1 0.052(8) 0.057(6) 0.079(8) -0.039(6) 0.013(7) -0.029(6)
C2 0.044(6) 0.068(8) 0.070(7) -0.049(6) 0.009(5) -0.019(6)
C3 0.069(8) 0.084(10) 0.099(9) -0.066(8) 0.033(7) -0.045(8)
C4 0.074(8) 0.110(13) 0.140(10) -0.099(10) 0.058(8) -0.062(8)
C5 0.080(9) 0.065(9) 0.104(9) -0.057(8) 0.037(8) -0.040(8)
C6 0.072(7) 0.142(10) 0.128(9) -0.100(8) 0.023(7) -0.057(7)
C7 0.126(9) 0.065(8) 0.117(8) -0.039(7) 0.038(8) -0.039(8)
C8 0.054(9) 0.058(7) 0.061(8) -0.031(7) -0.001(7) -0.017(7)
C9 0.066(8) 0.066(8) 0.069(7) -0.032(7) 0.010(8) -0.035(7)
C10 0.059(9) 0.066(8) 0.075(7) -0.041(6) 0.011(8) -0.029(8)
C11 0.077(7) 0.072(7) 0.079(6) -0.046(6) 0.003(6) -0.020(6)
C12 0.049(7) 0.115(8) 0.122(8) -0.057(7) 0.016(6) -0.041(6)
C13 0.042(7) 0.091(9) 0.097(7) -0.060(7) 0.017(6) -0.016(7)
C14 0.071(8) 0.100(10) 0.242(15) -0.056(10) -0.006(8) -0.021(8)
C15 0.118(9) 0.145(11) 0.166(11) -0.009(9) -0.031(8) -0.089(9)
C16 0.055(6) 0.078(8) 0.082(7) -0.055(6) 0.020(6) -0.031(6)
C17 0.126(9) 0.103(9) 0.086(7) -0.063(6) 0.023(6) -0.059(7)
C18 0.098(8) 0.082(7) 0.091(7) -0.045(6) -0.007(7) -0.023(7)
C19 0.104(12) 0.136(12) 0.245(15) -0.136(13) -0.006(11) 0.006(9)
C20 0.085(13) 0.30(2) 0.55(4) -0.31(3) -0.122(17) 0.060(14)
C21 0.108(14) 0.28(2) 0.33(2) -0.217(19) -0.083(14) 0.028(16)
C22 0.116(11) 0.192(15) 0.192(13) -0.138(12) -0.020(10) -0.023(12)

loop_
_atom_type_symbol
_atom_type_description
_atom_type_scat_dispersion_real
_atom_type_scat_dispersion_imag
_atom_type_scat_source
C C 0.0033 0.0016 'International Tables Vol C Tables 4.2.6.8 and 6.1.1.4'
H H 0.0000 0.0000 'International Tables Vol C Tables 4.2.6.8 and 6.1.1.4'
Li Li -0.0003 0.0001 'International Tables Vol C Tables 4.2.6.8 and 6.1.1.4'
N N 0.0061 0.0033 'International Tables Vol C Tables 4.2.6.8 and 6.1.1.4'
O O 0.0106 0.0060 'International Tables Vol C Tables 4.2.6.8 and 6.1.1.4'

loop_
_geom_angle_atom_site_label_1
_geom_angle_atom_site_label_2
_geom_angle_atom_site_label_3
_geom_angle
_geom_angle_site_symmetry_1
_geom_angle_site_symmetry_3
_geom_angle_publ_flag
N1 Li1 O1 144.9(9) . . ?
N1 Li1 N6 93.4(6) . . ?
O1 Li1 N6 108.5(8) . . ?
N1 Li1 N4 94.1(6) . . ?
O1 Li1 N4 111.8(8) . . ?
N6 Li1 N4 91.4(6) . . ?
C22 O1 C19 106.0(9) . . ?
C22 O1 Li1 133.1(10) . . ?
C19 O1 Li1 120.6(9) . . ?
C1 N1 C16 115.7(7) . . ?
C1 N1 Li1 115.6(7) . . ?
C16 N1 Li1 123.8(7) . . ?
C1 N2 C13 123.5(7) . . ?
C3 N3 N4 113.3(8) . . ?
C3 N3 C2 125.6(11) . . ?
N4 N3 C2 121.0(8) . . ?
C5 N4 N3 103.8(7) . . ?
C5 N4 Li1 147.5(9) . . ?
N3 N4 Li1 105.2(8) . . ?
C8 N5 N6 112.6(7) . . ?
C8 N5 C2 128.4(10) . . ?
N6 N5 C2 118.8(10) . . ?
C10 N6 N5 103.9(6) . . ?
C10 N6 Li1 142.5(8) . . ?
N5 N6 Li1 108.5(9) . . ?
N2 C1 N1 125.3(8) . . ?
N2 C1 C2 120.9(8) . . ?
N1 C1 C2 113.8(9) . . ?
N3 C2 N5 110.1(7) . . ?
N3 C2 C1 113.1(7) . . ?
N5 C2 C1 113.2(7) . . ?
N3 C3 C4 105.0(10) . . ?
N3 C3 C6 127.2(12) . . ?
C4 C3 C6 127.8(13) . . ?
C3 C4 C5 108.0(10) . . ?
N4 C5 C4 109.8(9) . . ?
N4 C5 C7 118.3(12) . . ?
C4 C5 C7 131.8(13) . . ?
N5 C8 C9 106.5(8) . . ?
N5 C8 C11 123.2(10) . . ?
C9 C8 C11 130.3(12) . . ?
C8 C9 C10 106.0(8) . . ?
N6 C10 C9 110.9(7) . . ?
N6 C10 C12 119.5(11) . . ?
C9 C10 C12 129.5(12) . . ?
N2 C13 C15 111.5(7) . . ?
N2 C13 C14 108.4(9) . . ?
C15 C13 C14 111.8(9) . . ?
N1 C16 C17 112.0(7) . . ?
N1 C16 C18 109.5(8) . . ?
C17 C16 C18 109.4(7) . . ?
C20 C19 O1 110.4(12) . . ?
C21 C20 C19 110.0(17) . . ?
C20 C21 C22 108.8(14) . . ?
O1 C22 C21 104.6(11) . . ?

loop_
_geom_bond_atom_site_label_1
_geom_bond_atom_site_label_2
_geom_bond_distance
_geom_bond_site_symmetry_2
_geom_bond_publ_flag
Li1 N1 1.928(17) . ?
Li1 O1 1.974(15) . ?
Li1 N6 2.074(15) . ?
Li1 N4 2.133(15) . ?
O1 C22 1.408(12) . ?
O1 C19 1.428(13) . ?
N1 C1 1.325(9) . ?
N1 C16 1.478(10) . ?
N2 C1 1.324(10) . ?
N2 C13 1.463(9) . ?
N3 C3 1.339(10) . ?
N3 N4 1.380(8) . ?
N3 C2 1.441(10) . ?
N4 C5 1.348(10) . ?
N5 C8 1.337(9) . ?
N5 N6 1.359(7) . ?
N5 C2 1.474(10) . ?
N6 C10 1.350(9) . ?
C1 C2 1.541(11) . ?
C3 C4 1.370(11) . ?
C3 C6 1.478(11) . ?
C4 C5 1.391(11) . ?
C5 C7 1.478(11) . ?
C8 C9 1.373(10) . ?
C8 C11 1.488(10) . ?
C9 C10 1.381(10) . ?
C10 C12 1.494(10) . ?
C13 C15 1.469(11) . ?
C13 C14 1.473(12) . ?
C16 C17 1.515(10) . ?
C16 C18 1.530(10) . ?
C19 C20 1.351(15) . ?
C20 C21 1.31(2) . ?
C21 C22 1.499(18) . ?
